data_1540233
loop_
_publ_author_name
'Kiat, J.M.'
'Yamada, Y.'
'Boutrouille, P.'
'Chevrier, G.'
'Uesu, Y.'
'Calvarin, G.'

_publ_section_title
;
 Reinvestigation of the ferroelastic phase transition of lead phosphate
 (Pb3 (P O4)2)
;
_journal_name_full 'Journal of Physics: Condensed Matter'
_journal_page_first 4915
_journal_page_last 4922
_journal_volume 4
_journal_year 1992
_chemical_formula_sum 'O8 P2 Pb3'
_chemical_name_systematic 'Pb3 (P O4)2'
_space_group_IT_number 15
_symmetry_space_group_name_Hall '-C 2yc'
_symmetry_space_group_name_H-M 'C 1 2/c 1'
_cell_angle_alpha 90
_cell_angle_beta 102.4
_cell_angle_gamma 90
_cell_formula_units_Z 4
_cell_length_a 13.74
_cell_length_b 5.66
_cell_length_c 9.39
_cell_volume 713.210
_citation_journal_id_ASTM JCOMEL
_cod_data_source_file Kiat_JCOMEL_1992_1538.cif
_cod_data_source_block O8P2Pb3
_cod_original_cell_volume 713.2103
_cod_database_code 1540233

loop_
_symmetry_equiv_pos_as_xyz
x,y,z
-x,y,-z+1/2
-x,-y,-z
x,-y,z-1/2
x+1/2,y+1/2,z
-x+1/2,y+1/2,-z+1/2
-x+1/2,-y+1/2,-z
x+1/2,-y+1/2,z-1/2

loop_
_atom_site_label
_atom_site_type_symbol
_atom_site_fract_x
_atom_site_fract_y
_atom_site_fract_z
_atom_site_occupancy
_atom_site_U_iso_or_equiv
P1 P+5 0.3981 0.2491 0.0534 1 0.0
O3 O-2 0.1425 0.2212 0.1118 1 0.0
O2 O-2 0.3659 0.4696 0.1289 1 0.0
Pb2 Pb+2 0.3183 0.3102 0.3515 1 0.0
O1 O-2 0.3546 0.0302 0.1114 1 0.0
Pb1 Pb+2 0 0.2883 0.25 1 0.0
O4 O-2 0.5109 0.229 0.0828 1 0.0
